data_7218272
loop_
_publ_author_name
'Zhang, Qi'
'Chen, Dong'
'He, Xuan'
'Huang, Shiliang'
'Huang, Jinglun'
'Zhou, Xiaoqing'
'Yang, Zongwei'
'Li, Jinshan'
'Li, Hongzhen'
'Nie, Fude'

_publ_section_title
;
 Structures, photoluminescence and photocatalytic properties of two novel
 metal--organic frameworks based on tetrazole derivatives
;
_journal_issue 45
_journal_name_full CrystEngComm
_journal_page_first 10485
_journal_paper_doi 10.1039/C4CE01388C
_journal_volume 16
_journal_year 2014
_chemical_formula_sum 'C3 H8 Ag N7'
_chemical_formula_weight 250.03
_chemical_name_systematic
; 
 ? 
;
_space_group_crystal_system monoclinic
_space_group_IT_number 14
_space_group_name_Hall '-P 2ybc'
_space_group_name_H-M_alt 'P 1 21/c 1'
_symmetry_space_group_name_Hall '-P 2ybc'
_symmetry_space_group_name_H-M 'P 1 21/c 1'
_atom_sites_solution_hydrogens mixed
_audit_creation_method SHELXL-2013
_cell_angle_alpha 90
_cell_angle_beta 93.647(2)
_cell_angle_gamma 90
_cell_formula_units_Z 4
_cell_length_a 4.5401(6)
_cell_length_b 11.0469(15)
_cell_length_c 14.585(2)
_cell_measurement_reflns_used 2669
_cell_measurement_temperature 140(2)
_cell_measurement_theta_max 30.53
_cell_measurement_theta_min 2.31
_cell_volume 730.02(17)
_computing_cell_refinement 'Bruker SAINT'
_computing_data_collection 'Bruker APEX2'
_computing_data_reduction 'Bruker SAINT'
_computing_molecular_graphics 'Bruker SHELXTL'
_computing_publication_material 'Bruker SHELXTL'
_computing_structure_refinement 'SHELXL-2013 (Sheldrick, 2013)'
_computing_structure_solution 'SHELXS-97 (Sheldrick, 2008)'
_diffrn_ambient_temperature 140(2)
_diffrn_measured_fraction_theta_full 0.995
_diffrn_measured_fraction_theta_max 0.993
_diffrn_measurement_device_type 'Bruker APEX-II CCD'
_diffrn_measurement_method '\f and \w scans'
_diffrn_radiation_type MoK\a
_diffrn_radiation_wavelength 0.71073
_diffrn_reflns_av_R_equivalents 0.0301
_diffrn_reflns_av_unetI/netI 0.0322
_diffrn_reflns_Laue_measured_fraction_full 0.995
_diffrn_reflns_Laue_measured_fraction_max 0.993
_diffrn_reflns_limit_h_max 6
_diffrn_reflns_limit_h_min -6
_diffrn_reflns_limit_k_max 15
_diffrn_reflns_limit_k_min -15
_diffrn_reflns_limit_l_max 19
_diffrn_reflns_limit_l_min -20
_diffrn_reflns_number 7072
_diffrn_reflns_point_group_measured_fraction_full 0.995
_diffrn_reflns_point_group_measured_fraction_max 0.993
_diffrn_reflns_theta_full 25.242
_diffrn_reflns_theta_max 30.573
_diffrn_reflns_theta_min 2.314
_exptl_absorpt_coefficient_mu 2.705
_exptl_absorpt_correction_T_max 0.7461
_exptl_absorpt_correction_T_min 0.6002
_exptl_absorpt_correction_type multi-scan
_exptl_absorpt_process_details sadabs
_exptl_crystal_colour yellow
_exptl_crystal_density_diffrn 2.275
_exptl_crystal_description needle
_exptl_crystal_F_000 488
_exptl_crystal_size_max 0.300
_exptl_crystal_size_mid 0.120
_exptl_crystal_size_min 0.040
_refine_diff_density_max 0.536
_refine_diff_density_min -0.963
_refine_diff_density_rms 0.164
_refine_ls_extinction_method none
_refine_ls_goodness_of_fit_ref 1.146
_refine_ls_hydrogen_treatment mixed
_refine_ls_matrix_type full
_refine_ls_number_parameters 116
_refine_ls_number_reflns 2234
_refine_ls_number_restraints 0
_refine_ls_restrained_S_all 1.146
_refine_ls_R_factor_all 0.0336
_refine_ls_R_factor_gt 0.0268
_refine_ls_shift/su_max 0.004
_refine_ls_shift/su_mean 0.000
_refine_ls_structure_factor_coef Fsqd
_refine_ls_weighting_details 'w=1/[\s^2^(Fo^2^)+(0.0364P)^2^] where P=(Fo^2^+2Fc^2^)/3'
_refine_ls_weighting_scheme calc
_refine_ls_wR_factor_gt 0.0720
_refine_ls_wR_factor_ref 0.0750
_reflns_Friedel_coverage 0.000
_reflns_number_gt 1914
_reflns_number_total 2234
_reflns_threshold_expression 'I > 2\s(I)'
_cod_data_source_file c4ce01388c2.cif
_cod_data_source_block mo_dm13706_0m
_cod_depositor_comments 'Adding full bibliography for 7218271--7218272.cif.'
_cod_database_code 7218272
_shelx_space_group_comment
; 
The symmetry employed for this shelxl refinement is uniquely defined 
by the following loop, which should always be used as a source of 
symmetry information in preference to the above space-group names. 
They are only intended as comments. 
;
_shelx_estimated_absorpt_t_min 0.497
_shelx_estimated_absorpt_t_max 0.900
_shelxl_version_number 2013-4

loop_
_space_group_symop_operation_xyz
'x, y, z'
'-x, y+1/2, -z+1/2'
'-x, -y, -z'
'x, -y-1/2, z-1/2'

loop_
_atom_site_label
_atom_site_type_symbol
_atom_site_fract_x
_atom_site_fract_y
_atom_site_fract_z
_atom_site_U_iso_or_equiv
_atom_site_adp_type
_atom_site_occupancy
_atom_site_site_symmetry_order
_atom_site_calc_flag
_atom_site_refinement_flags_posn
_atom_site_refinement_flags_adp
Ag1 Ag 0.49960(5) 0.40949(2) 0.31122(2) 0.02273(8) Uani 1 1 d . .
N1 N 0.1715(5) 0.4625(2) 0.19664(16) 0.0189(4) Uani 1 1 d . .
N2 N 0.2679(5) 0.7314(2) 0.16463(16) 0.0173(4) Uani 1 1 d . .
N3 N 0.7859(5) 0.57565(19) 0.37152(15) 0.0180(4) Uani 1 1 d . .
N4 N 0.9747(5) 0.6586(2) 0.34425(16) 0.0193(4) Uani 1 1 d . .
N5 N 1.0504(5) 0.7331(2) 0.41391(16) 0.0205(5) Uani 1 1 d . .
N6 N 0.9105(5) 0.6989(2) 0.48768(16) 0.0183(4) Uani 1 1 d . .
N7 N 0.5750(5) 0.54166(19) 0.51943(14) 0.0150(4) Uani 1 1 d . .
C1 C 0.7522(6) 0.6032(2) 0.45928(17) 0.0149(5) Uani 1 1 d . .
C2 C 0.2918(7) 0.5157(2) 0.11361(19) 0.0236(6) Uani 1 1 d . .
H2A H 0.1279 0.5314 0.0671 0.028 Uiso 1 1 calc R U
H2B H 0.4278 0.4570 0.0872 0.028 Uiso 1 1 calc R U
C3 C 0.4555(6) 0.6328(2) 0.13522(19) 0.0191(5) Uani 1 1 d . .
H3A H 0.6116 0.6172 0.1843 0.023 Uiso 1 1 calc R U
H3B H 0.5535 0.6591 0.0799 0.023 Uiso 1 1 calc R U
H1N H 0.068(9) 0.394(3) 0.177(3) 0.034(11) Uiso 1 1 d . .
H4N H 0.188(8) 0.709(3) 0.211(3) 0.031(10) Uiso 1 1 d . .
H3N H 0.089(10) 0.741(4) 0.127(4) 0.063(14) Uiso 1 1 d . .
H2N H 0.054(8) 0.517(3) 0.222(3) 0.030(9) Uiso 1 1 d . .

loop_
_atom_site_aniso_label
_atom_site_aniso_U_11
_atom_site_aniso_U_22
_atom_site_aniso_U_33
_atom_site_aniso_U_23
_atom_site_aniso_U_13
_atom_site_aniso_U_12
Ag1 0.02772(13) 0.01769(11) 0.02280(12) 0.00130(7) 0.00166(8) 0.00145(8)
N1 0.0230(11) 0.0141(10) 0.0196(11) -0.0017(8) 0.0025(9) -0.0030(9)
N2 0.0207(11) 0.0164(9) 0.0148(10) 0.0020(8) 0.0022(9) -0.0012(8)
N3 0.0228(11) 0.0170(10) 0.0146(10) 0.0012(8) 0.0047(9) -0.0010(8)
N4 0.0226(11) 0.0175(10) 0.0186(11) 0.0022(8) 0.0061(9) -0.0011(8)
N5 0.0234(12) 0.0175(10) 0.0210(11) 0.0011(8) 0.0041(9) -0.0008(9)
N6 0.0210(11) 0.0172(10) 0.0168(10) -0.0003(8) 0.0014(8) -0.0013(8)
N7 0.0161(10) 0.0157(9) 0.0134(9) 0.0006(8) 0.0031(8) 0.0030(8)
C1 0.0151(11) 0.0157(11) 0.0140(11) 0.0007(8) 0.0021(9) 0.0035(9)
C2 0.0334(15) 0.0210(12) 0.0164(12) -0.0042(10) 0.0025(11) -0.0022(11)
C3 0.0201(13) 0.0194(11) 0.0182(12) 0.0019(10) 0.0047(10) -0.0009(10)

loop_
_atom_type_symbol
_atom_type_description
_atom_type_scat_dispersion_real
_atom_type_scat_dispersion_imag
_atom_type_scat_source
C C 0.0033 0.0016 'International Tables Vol C Tables 4.2.6.8 and 6.1.1.4'
H H 0.0000 0.0000 'International Tables Vol C Tables 4.2.6.8 and 6.1.1.4'
N N 0.0061 0.0033 'International Tables Vol C Tables 4.2.6.8 and 6.1.1.4'
Ag Ag -0.8971 1.1015 'International Tables Vol C Tables 4.2.6.8 and 6.1.1.4'

loop_
_geom_angle_atom_site_label_1
_geom_angle_atom_site_label_2
_geom_angle_atom_site_label_3
_geom_angle
_geom_angle_site_symmetry_1
_geom_angle_site_symmetry_3
N1 Ag1 N2 128.85(8) . 2_645
N1 Ag1 N3 113.21(8) . .
N2 Ag1 N3 112.09(8) 2_645 .
N1 Ag1 N7 122.59(8) . 3_666
N2 Ag1 N7 97.02(8) 2_645 3_666
N3 Ag1 N7 65.56(7) . 3_666
C2 N1 Ag1 116.77(18) . .
C2 N1 H1N 106(3) . .
Ag1 N1 H1N 108(2) . .
C2 N1 H2N 109(2) . .
Ag1 N1 H2N 104(2) . .
H1N N1 H2N 112(4) . .
C3 N2 Ag1 114.86(17) . 2_655
C3 N2 H4N 108(3) . .
Ag1 N2 H4N 111(3) 2_655 .
C3 N2 H3N 114(3) . .
Ag1 N2 H3N 111(3) 2_655 .
H4N N2 H3N 96(4) . .
N4 N3 C1 104.1(2) . .
N4 N3 Ag1 139.92(18) . .
C1 N3 Ag1 115.89(17) . .
N3 N4 N5 109.6(2) . .
N4 N5 N6 109.0(2) . .
C1 N6 N5 104.4(2) . .
N7 N7 C1 112.8(3) 3_666 .
N7 N7 Ag1 119.1(2) 3_666 3_666
C1 N7 Ag1 127.91(15) . 3_666
N6 C1 N3 112.8(2) . .
N6 C1 N7 120.7(2) . .
N3 C1 N7 126.5(2) . .
N1 C2 C3 111.7(2) . .
N1 C2 H2A 109.3 . .
C3 C2 H2A 109.3 . .
N1 C2 H2B 109.3 . .
C3 C2 H2B 109.3 . .
H2A C2 H2B 107.9 . .
N2 C3 C2 114.2(2) . .
N2 C3 H3A 108.7 . .
C2 C3 H3A 108.7 . .
N2 C3 H3B 108.7 . .
C2 C3 H3B 108.7 . .
H3A C3 H3B 107.6 . .

loop_
_geom_bond_atom_site_label_1
_geom_bond_atom_site_label_2
_geom_bond_distance
_geom_bond_site_symmetry_2
Ag1 N1 2.244(2) .
Ag1 N2 2.250(2) 2_645
Ag1 N3 2.385(2) .
Ag1 N7 2.572(2) 3_666
N1 C2 1.481(4) .
N1 H1N 0.93(4) .
N1 H2N 0.90(4) .
N2 C3 1.464(4) .
N2 Ag1 2.250(2) 2_655
N2 H4N 0.83(4) .
N2 H3N 0.95(5) .
N3 N4 1.333(3) .
N3 C1 1.334(3) .
N4 N5 1.335(3) .
N5 N6 1.338(3) .
N6 C1 1.329(3) .
N7 N7 1.258(4) 3_666
N7 C1 1.403(3) .
N7 Ag1 2.572(2) 3_666
C2 C3 1.515(4) .
C2 H2A 0.9900 .
C2 H2B 0.9900 .
C3 H3A 0.9900 .
C3 H3B 0.9900 .

loop_
_geom_hbond_atom_site_label_D
_geom_hbond_atom_site_label_H
_geom_hbond_atom_site_label_A
_geom_hbond_distance_DH
_geom_hbond_distance_HA
_geom_hbond_distance_DA
_geom_hbond_angle_DHA
_geom_hbond_site_symmetry_A
C3 H3B N6 0.99 2.68 3.594(4) 154.0 4_575
N1 H1N N4 0.93(4) 2.62(4) 3.466(3) 152(3) 2_645
N1 H1N N5 0.93(4) 2.26(4) 3.136(3) 157(4) 2_645
N2 H4N N4 0.83(4) 2.29(4) 3.118(3) 176(4) 1_455
N2 H3N N6 0.95(5) 2.24(5) 3.058(3) 143(4) 4_475
N1 H2N N3 0.90(4) 2.64(4) 3.421(3) 145(3) 1_455
N1 H2N N4 0.90(4) 2.41(4) 3.221(3) 149(3) 1_455

loop_
_geom_torsion_atom_site_label_1
_geom_torsion_atom_site_label_2
_geom_torsion_atom_site_label_3
_geom_torsion_atom_site_label_4
_geom_torsion
_geom_torsion_site_symmetry_1
C1 N3 N4 N5 0.0(3) .
Ag1 N3 N4 N5 177.1(2) .
N3 N4 N5 N6 0.0(3) .
N4 N5 N6 C1 0.0(3) .
N5 N6 C1 N3 0.0(3) .
N5 N6 C1 N7 179.6(2) .
N4 N3 C1 N6 0.0(3) .
Ag1 N3 C1 N6 -177.96(16) .
N4 N3 C1 N7 -179.6(2) .
Ag1 N3 C1 N7 2.5(3) .
N7 N7 C1 N6 175.7(3) 3_666
Ag1 N7 C1 N6 0.6(3) 3_666
N7 N7 C1 N3 -4.8(4) 3_666
Ag1 N7 C1 N3 -179.87(18) 3_666
Ag1 N1 C2 C3 -61.8(3) .
Ag1 N2 C3 C2 -176.41(18) 2_655
N1 C2 C3 N2 -65.8(3) .
